data_2207512
loop_
_publ_author_name
'Brito, Iv\'an'
'L\'opez-Rodr\'iguez, Mat\'ias'
'Vargas, Danitza'
'C\'ardenas, Alejandro'

_publ_section_title
;
 Bis(dibenzylamine)silver(I) nitrate
;
_journal_coeditor_code CV6602
_journal_issue 12
_journal_name_full 'Acta Crystallographica Section E'
_journal_page_first m2626
_journal_page_last m2628
_journal_paper_doi 10.1107/S1600536805037013
_journal_volume 61
_journal_year 2005
_chemical_formula_iupac '[Ag (C14 H15 N1)2] N O3'
_chemical_formula_moiety 'C28 H30 Ag N2 + , N O3 -'
_chemical_formula_sum 'C28 H30 Ag N3 O3'
_chemical_formula_weight 564.42
_chemical_melting_point 408
_chemical_name_systematic
;
Bis(dibenzylamine)silver(I) nitrate
;
_space_group_IT_number 14
_symmetry_cell_setting monoclinic
_symmetry_space_group_name_Hall '-P 2ybc'
_symmetry_space_group_name_H-M 'P 1 21/c 1'
_audit_creation_method 'WinGX routine CIF_UPDATE'
_cell_angle_alpha 90
_cell_angle_beta 107.67(3)
_cell_angle_gamma 90
_cell_formula_units_Z 4
_cell_length_a 12.034(4)
_cell_length_b 18.672(8)
_cell_length_c 12.218(5)
_cell_measurement_reflns_used 6703
_cell_measurement_temperature 298(2)
_cell_measurement_theta_max 28.67
_cell_measurement_theta_min 1.78
_cell_volume 2615.8(18)
_computing_cell_refinement 'DENZO-SMN (Otwinowski & Minor, 1997)'
_computing_data_collection 'COLLECT (Nonius, 1998)'
_computing_data_reduction DENZO-SMN
_computing_molecular_graphics 'ORTEP-3 for Windows (Farrugia, 1997) and PLATON (Spek, 2003)'
_computing_publication_material 'WinGX (Farrugia, 1999)'
_computing_structure_refinement 'SHELXL97 (Sheldrick, 1997)'
_computing_structure_solution 'SIR97 (Altomare <i>et al.</i>,  1999)'
_diffrn_measured_fraction_theta_full 0.995
_diffrn_measured_fraction_theta_max 0.995
_diffrn_measurement_device_type 'Nonius KappaCCD area-detector'
_diffrn_measurement_method '\f scans, and \w scans with \k offsets'
_diffrn_radiation_monochromator graphite
_diffrn_radiation_source 'fine-focus sealed tube'
_diffrn_radiation_type MoK\a
_diffrn_radiation_wavelength 0.71073
_diffrn_reflns_av_R_equivalents 0.0568
_diffrn_reflns_limit_h_max 13
_diffrn_reflns_limit_h_min -15
_diffrn_reflns_limit_k_max 22
_diffrn_reflns_limit_k_min -24
_diffrn_reflns_limit_l_max 15
_diffrn_reflns_limit_l_min -12
_diffrn_reflns_number 21322
_diffrn_reflns_theta_full 27.5
_diffrn_reflns_theta_max 27.5
_diffrn_reflns_theta_min 2.81
_exptl_absorpt_coefficient_mu 0.804
_exptl_absorpt_correction_T_max 0.858
_exptl_absorpt_correction_T_min 0.798
_exptl_absorpt_correction_type multi-scan
_exptl_absorpt_process_details '(SORTAV; Blessing, 1995)'
_exptl_crystal_colour colourless
_exptl_crystal_density_diffrn 1.433
_exptl_crystal_density_method 'not measured'
_exptl_crystal_description prism
_exptl_crystal_F_000 1160
_exptl_crystal_size_max 0.35
_exptl_crystal_size_mid 0.23
_exptl_crystal_size_min 0.19
_refine_diff_density_max 0.508
_refine_diff_density_min -0.437
_refine_ls_extinction_method none
_refine_ls_goodness_of_fit_ref 1.125
_refine_ls_hydrogen_treatment mixed
_refine_ls_matrix_type full
_refine_ls_number_parameters 330
_refine_ls_number_reflns 5979
_refine_ls_number_restraints 0
_refine_ls_restrained_S_all 1.125
_refine_ls_R_factor_gt 0.0462
_refine_ls_shift/su_max 0.03
_refine_ls_structure_factor_coef Fsqd
_refine_ls_weighting_details 'calc w = 1/[\s^2^(Fo^2^)+(0.0346P)^2^+1.8327P] where P=(Fo^2^+2Fc^2^)/3'
_refine_ls_weighting_scheme calc
_refine_ls_wR_factor_ref 0.1021
_reflns_number_gt 4939
_reflns_number_total 5979
_reflns_threshold_expression I>2\s(I)
_cod_data_source_file cv6602.cif
_cod_data_source_block I
_cod_depositor_comments
;
The following automatic conversions were performed:
'_symmetry_cell_setting' value 'Monoclinic' changed to 'monoclinic'
according to '/home/saulius/struct/CIF-dictionaries/cif_core.dic'
dictionary named 'cif_core.dic' version 2.4.1 from 2010-06-29.

Automatic conversion script
Id: cif_fix_enum 1527 2010-12-29 10:47:43Z saulius 

The following automatic conversions were performed:

'_symmetry_cell_setting' value 'Monoclinic' changed to 'monoclinic'
according to /home/saulius/struct/CIF-dictionaries/cif_core.dic
dictionary named 'cif_core.dic' version 2.4.1 from 2010-06-29.

Automatic conversion script
Id: cif_fix_values 1715 2011-07-08 13:25:40Z adriana 
;
_cod_original_sg_symbol_H-M 'P 21/c'
_cod_database_code 2207512
_cod_database_fobs_code 2207512

loop_
_symmetry_equiv_pos_as_xyz
'x, y, z'
'-x, y+1/2, -z+1/2'
'-x, -y, -z'
'x, -y-1/2, z-1/2'

loop_
_atom_site_label
_atom_site_fract_x
_atom_site_fract_y
_atom_site_fract_z
_atom_site_U_iso_or_equiv
_atom_site_adp_type
_atom_site_calc_flag
_atom_site_refinement_flags
_atom_site_occupancy
_atom_site_disorder_assembly
_atom_site_disorder_group
_atom_site_type_symbol
Ag 0.80738(2) 0.143709(13) 0.682578(19) 0.04805(9) Uani d . 1 . . Ag
O1A 0.643(4) 0.356(2) 0.700(4) 0.054(10) Uiso d P 0.073(2) A 1 O
O1B 0.6873(5) 0.3782(2) 0.7216(3) 0.1041(15) Uani d P 0.927(2) A 2 O
O2 0.7399(3) 0.28978(15) 0.8365(2) 0.0807(8) Uani d . 1 A . O
O3 0.7795(3) 0.28998(14) 0.6754(2) 0.0739(7) Uani d . 1 A . O
N1 0.7335(3) 0.31915(16) 0.7425(3) 0.0623(8) Uani d . 1 . . N
N2 0.8790(2) 0.16271(14) 0.8665(2) 0.0444(6) Uani d . 1 . . N
N3 0.7339(2) 0.10243(15) 0.5093(2) 0.0441(6) Uani d . 1 . . N
C1 0.7644(3) 0.06150(16) 0.9039(2) 0.0451(7) Uani d . 1 . . C
C2 0.7430(3) 0.00280(18) 0.8323(3) 0.0514(7) Uani d . 1 . . C
H2 0.8011 -0.0141 0.8031 0.073(2) Uiso calc R 1 . . H
C3 0.6362(4) -0.0311(2) 0.8035(3) 0.0646(9) Uani d . 1 . . C
H3 0.6225 -0.0709 0.7555 0.073(2) Uiso calc R 1 . . H
C4 0.5502(3) -0.0061(2) 0.8456(3) 0.0715(11) Uani d . 1 . . C
H4 0.4785 -0.0293 0.8272 0.073(2) Uiso calc R 1 . . H
C5 0.5701(3) 0.0531(2) 0.9148(3) 0.0681(10) Uani d . 1 . . C
H5 0.5109 0.0706 0.9419 0.073(2) Uiso calc R 1 . . H
C6 0.6760(3) 0.08694(19) 0.9446(3) 0.0583(9) Uani d . 1 . . C
H6 0.6887 0.127 0.9922 0.073(2) Uiso calc R 1 . . H
C7 0.6131(3) 0.07751(17) 0.4927(3) 0.0519(7) Uani d . 1 . . C
H7A 0.614 0.0367 0.5421 0.073(2) Uiso calc R 1 . . H
H7B 0.5782 0.0625 0.4137 0.073(2) Uiso calc R 1 . . H
C8 0.5422(3) 0.13662(16) 0.5208(3) 0.0454(7) Uani d . 1 . . C
C9 0.5282(3) 0.1421(2) 0.6280(3) 0.0601(9) Uani d . 1 . . C
H9 0.5595 0.1071 0.6828 0.073(2) Uiso calc R 1 . . H
C10 0.4685(4) 0.1986(3) 0.6552(4) 0.0759(11) Uani d . 1 . . C
H10 0.46 0.2015 0.7282 0.073(2) Uiso calc R 1 . . H
C11 0.4215(4) 0.2506(2) 0.5760(4) 0.0842(13) Uani d . 1 . . C
H11 0.3814 0.289 0.5947 0.073(2) Uiso calc R 1 . . H
C12 0.4343(4) 0.2454(2) 0.4687(4) 0.0808(12) Uani d . 1 . . C
H12 0.4021 0.2803 0.414 0.073(2) Uiso calc R 1 . . H
C13 0.4944(3) 0.1892(2) 0.4412(3) 0.0624(9) Uani d . 1 . . C
H13 0.503 0.1865 0.3681 0.073(2) Uiso calc R 1 . . H
C14 0.8816(3) 0.0981(2) 0.9365(3) 0.0586(9) Uani d . 1 . . C
H14A 0.9039 0.1113 1.0171 0.073(2) Uiso calc R 1 . . H
H14B 0.9398 0.0651 0.9259 0.073(2) Uiso calc R 1 . . H
C15 0.8064(3) 0.04808(19) 0.4736(3) 0.0577(8) Uani d . 1 . . C
H15A 0.8712 0.0721 0.4576 0.073(2) Uiso calc R 1 . . H
H15B 0.7598 0.0257 0.4029 0.073(2) Uiso calc R 1 . . H
C16 0.8535(3) -0.00909(16) 0.5616(3) 0.0454(7) Uani d . 1 . . C
C17 0.9608(3) 0.00042(18) 0.6442(3) 0.0518(8) Uani d . 1 . . C
H17 1.0017 0.0428 0.6454 0.073(2) Uiso calc R 1 . . H
C18 1.0077(3) -0.05181(19) 0.7243(3) 0.0588(9) Uani d . 1 . . C
H18 1.0798 -0.0446 0.7791 0.073(2) Uiso calc R 1 . . H
C19 0.9482(3) -0.11443(19) 0.7234(3) 0.0624(9) Uani d . 1 . . C
H19 0.9802 -0.1499 0.7771 0.073(2) Uiso calc R 1 . . H
C20 0.8422(4) -0.12488(18) 0.6437(3) 0.0633(9) Uani d . 1 . . C
H20 0.8017 -0.1673 0.6438 0.073(2) Uiso calc R 1 . . H
C21 0.7945(3) -0.07253(18) 0.5627(3) 0.0568(8) Uani d . 1 . . C
H21 0.7222 -0.0801 0.5085 0.073(2) Uiso calc R 1 . . H
C22 0.9909(3) 0.20242(18) 0.9017(3) 0.0550(8) Uani d . 1 . . C
H22A 1.0212 0.2028 0.9849 0.073(2) Uiso calc R 1 . . H
H22B 0.977 0.2516 0.8758 0.073(2) Uiso calc R 1 . . H
C23 1.0803(3) 0.16979(17) 0.8533(3) 0.0482(7) Uani d . 1 . . C
C24 1.0822(3) 0.18840(17) 0.7448(3) 0.0533(8) Uani d . 1 . . C
H24 1.0284 0.2214 0.7022 0.073(2) Uiso calc R 1 . . H
C25 1.1635(4) 0.1585(2) 0.6982(4) 0.0700(10) Uani d . 1 . . C
H25 1.1654 0.1722 0.6256 0.073(2) Uiso calc R 1 . . H
C26 1.2416(3) 0.1083(2) 0.7608(5) 0.0782(12) Uani d . 1 . . C
H26 1.2961 0.0878 0.7303 0.073(2) Uiso calc R 1 . . H
C27 1.2386(3) 0.0889(2) 0.8669(5) 0.0838(14) Uani d . 1 . . C
H27 1.2901 0.0543 0.9079 0.073(2) Uiso calc R 1 . . H
C28 1.1599(3) 0.1200(2) 0.9146(4) 0.0673(10) Uani d . 1 . . C
H28 1.1606 0.1074 0.9884 0.073(2) Uiso calc R 1 . . H
H29 0.729(3) 0.1354(19) 0.469(3) 0.056(11) Uiso d . 1 . . H
H30 0.832(3) 0.192(2) 0.875(3) 0.068(12) Uiso d . 1 . . H

loop_
_atom_site_aniso_label
_atom_site_aniso_U_11
_atom_site_aniso_U_22
_atom_site_aniso_U_33
_atom_site_aniso_U_12
_atom_site_aniso_U_13
_atom_site_aniso_U_23
Ag 0.05258(15) 0.05351(16) 0.03582(13) -0.00466(11) 0.01007(10) -0.00153(10)
O1B 0.152(4) 0.065(3) 0.073(2) 0.052(3) 0.001(3) -0.009(2)
O2 0.126(2) 0.0577(16) 0.0675(18) 0.0244(16) 0.0433(17) 0.0010(14)
O3 0.108(2) 0.0571(16) 0.0614(16) 0.0176(14) 0.0335(15) 0.0028(12)
N1 0.074(2) 0.0469(17) 0.0557(18) 0.0123(14) 0.0051(15) -0.0088(15)
N2 0.0537(15) 0.0369(14) 0.0414(14) -0.0062(12) 0.0125(12) -0.0032(11)
N3 0.0593(16) 0.0388(14) 0.0337(13) 0.0045(12) 0.0134(11) 0.0035(11)
C1 0.0576(17) 0.0472(17) 0.0286(14) -0.0083(14) 0.0105(13) 0.0056(13)
C2 0.0638(19) 0.0489(18) 0.0419(17) 0.0015(16) 0.0169(15) 0.0036(14)
C3 0.083(3) 0.052(2) 0.051(2) -0.0160(19) 0.0090(18) 0.0016(16)
C4 0.064(2) 0.084(3) 0.062(2) -0.025(2) 0.0131(19) 0.018(2)
C5 0.065(2) 0.089(3) 0.061(2) -0.002(2) 0.0343(19) 0.013(2)
C6 0.081(2) 0.058(2) 0.0430(18) -0.0055(18) 0.0298(17) -0.0028(15)
C7 0.0568(18) 0.0471(18) 0.0442(17) -0.0002(14) 0.0037(14) -0.0052(14)
C8 0.0468(16) 0.0445(17) 0.0404(16) -0.0031(13) 0.0065(13) 0.0012(13)
C9 0.066(2) 0.067(2) 0.0457(18) -0.0020(18) 0.0148(16) 0.0054(17)
C10 0.082(3) 0.092(3) 0.062(2) -0.003(2) 0.035(2) -0.012(2)
C11 0.085(3) 0.071(3) 0.107(4) 0.016(2) 0.044(3) -0.009(3)
C12 0.088(3) 0.069(3) 0.086(3) 0.026(2) 0.028(2) 0.022(2)
C13 0.070(2) 0.067(2) 0.050(2) 0.0121(18) 0.0176(17) 0.0116(17)
C14 0.062(2) 0.065(2) 0.0402(17) -0.0167(17) 0.0033(15) 0.0105(16)
C15 0.077(2) 0.057(2) 0.0438(18) 0.0135(17) 0.0258(16) 0.0018(15)
C16 0.0586(18) 0.0413(16) 0.0405(16) 0.0087(14) 0.0212(14) -0.0052(13)
C17 0.0548(18) 0.0433(17) 0.061(2) 0.0004(14) 0.0233(16) -0.0058(15)
C18 0.0555(19) 0.056(2) 0.057(2) 0.0077(16) 0.0063(16) -0.0077(17)
C19 0.079(2) 0.0434(19) 0.060(2) 0.0163(17) 0.0125(18) 0.0015(17)
C20 0.083(3) 0.0304(16) 0.075(2) -0.0011(16) 0.022(2) -0.0071(16)
C21 0.0613(19) 0.0465(19) 0.057(2) 0.0009(15) 0.0096(16) -0.0167(16)
C22 0.063(2) 0.0497(19) 0.0493(18) -0.0183(15) 0.0126(15) -0.0134(15)
C23 0.0506(17) 0.0397(16) 0.0488(18) -0.0156(13) 0.0067(14) -0.0034(14)
C24 0.0610(19) 0.0382(17) 0.058(2) -0.0070(14) 0.0132(16) -0.0009(14)
C25 0.079(3) 0.065(2) 0.070(3) -0.016(2) 0.029(2) -0.012(2)
C26 0.053(2) 0.063(3) 0.116(4) -0.0077(19) 0.022(2) -0.019(3)
C27 0.047(2) 0.063(3) 0.125(4) 0.0008(18) 0.001(2) 0.018(3)
C28 0.0495(19) 0.068(2) 0.072(2) -0.0092(17) 0.0002(17) 0.019(2)

loop_
_atom_type_symbol
_atom_type_description
_atom_type_scat_dispersion_real
_atom_type_scat_dispersion_imag
_atom_type_scat_source
C C 0.0033 0.0016 'International Tables Vol C Tables 4.2.6.8 and 6.1.1.4'
H H 0 0 'International Tables Vol C Tables 4.2.6.8 and 6.1.1.4'
N N 0.0061 0.0033 'International Tables Vol C Tables 4.2.6.8 and 6.1.1.4'
O O 0.0106 0.006 'International Tables Vol C Tables 4.2.6.8 and 6.1.1.4'
Ag Ag -0.8971 1.1015 'International Tables Vol C Tables 4.2.6.8 and 6.1.1.4'

loop_
_geom_angle_atom_site_label_1
_geom_angle_atom_site_label_2
_geom_angle_atom_site_label_3
_geom_angle
_geom_angle_publ_flag
N3 Ag N2 168.44(10) y
O1A N1 O3 118(2) ?
O1B N1 O3 121.3(4) ?
O1A N1 O2 115(2) ?
O1B N1 O2 118.8(3) ?
O3 N1 O2 119.7(3) ?
C14 N2 C22 112.6(3) y
C14 N2 Ag 113.4(2) ?
C22 N2 Ag 114.9(2) ?
C14 N2 H30 112(3) ?
C22 N2 H30 103(3) ?
Ag N2 H30 100(3) ?
C7 N3 C15 112.6(3) y
C7 N3 Ag 109.69(18) ?
C15 N3 Ag 115.2(2) ?
C7 N3 H29 106(3) ?
C15 N3 H29 107(3) ?
Ag N3 H29 105(3) ?
C2 C1 C6 119.0(3) ?
C2 C1 C14 120.5(3) ?
C6 C1 C14 120.5(3) ?
C1 C2 C3 120.5(3) ?
C1 C2 H2 119.8 ?
C3 C2 H2 119.8 ?
C4 C3 C2 120.0(4) ?
C4 C3 H3 120 ?
C2 C3 H3 120 ?
C5 C4 C3 119.9(3) ?
C5 C4 H4 120.1 ?
C3 C4 H4 120.1 ?
C6 C5 C4 120.7(3) ?
C6 C5 H5 119.7 ?
C4 C5 H5 119.7 ?
C5 C6 C1 120.0(3) ?
C5 C6 H6 120 ?
C1 C6 H6 120 ?
N3 C7 C8 109.9(3) ?
N3 C7 H7A 109.7 ?
C8 C7 H7A 109.7 ?
N3 C7 H7B 109.7 ?
C8 C7 H7B 109.7 ?
H7A C7 H7B 108.2 ?
C9 C8 C13 118.3(3) ?
C9 C8 C7 121.1(3) ?
C13 C8 C7 120.5(3) ?
C10 C9 C8 120.9(4) ?
C10 C9 H9 119.6 ?
C8 C9 H9 119.6 ?
C11 C10 C9 120.6(4) ?
C11 C10 H10 119.7 ?
C9 C10 H10 119.7 ?
C10 C11 C12 119.0(4) ?
C10 C11 H11 120.5 ?
C12 C11 H11 120.5 ?
C11 C12 C13 120.6(4) ?
C11 C12 H12 119.7 ?
C13 C12 H12 119.7 ?
C12 C13 C8 120.6(4) ?
C12 C13 H13 119.7 ?
C8 C13 H13 119.7 ?
N2 C14 C1 111.3(3) ?
N2 C14 H14A 109.4 ?
C1 C14 H14A 109.4 ?
N2 C14 H14B 109.4 ?
C1 C14 H14B 109.4 ?
H14A C14 H14B 108 ?
N3 C15 C16 113.8(2) ?
N3 C15 H15A 108.8 ?
C16 C15 H15A 108.8 ?
N3 C15 H15B 108.8 ?
C16 C15 H15B 108.8 ?
H15A C15 H15B 107.7 ?
C21 C16 C17 118.0(3) ?
C21 C16 C15 122.2(3) ?
C17 C16 C15 119.8(3) ?
C18 C17 C16 121.1(3) ?
C18 C17 H17 119.4 ?
C16 C17 H17 119.4 ?
C19 C18 C17 119.9(3) ?
C19 C18 H18 120 ?
C17 C18 H18 120 ?
C20 C19 C18 120.1(3) ?
C20 C19 H19 119.9 ?
C18 C19 H19 119.9 ?
C19 C20 C21 120.2(3) ?
C19 C20 H20 119.9 ?
C21 C20 H20 119.9 ?
C16 C21 C20 120.6(3) ?
C16 C21 H21 119.7 ?
C20 C21 H21 119.7 ?
N2 C22 C23 112.2(3) ?
N2 C22 H22A 109.2 ?
C23 C22 H22A 109.2 ?
N2 C22 H22B 109.2 ?
C23 C22 H22B 109.2 ?
H22A C22 H22B 107.9 ?
C24 C23 C28 118.7(3) ?
C24 C23 C22 119.9(3) ?
C28 C23 C22 121.3(3) ?
C23 C24 C25 120.8(4) ?
C23 C24 H24 119.6 ?
C25 C24 H24 119.6 ?
C26 C25 C24 119.4(4) ?
C26 C25 H25 120.3 ?
C24 C25 H25 120.3 ?
C27 C26 C25 119.9(4) ?
C27 C26 H26 120 ?
C25 C26 H26 120 ?
C26 C27 C28 120.7(4) ?
C26 C27 H27 119.6 ?
C28 C27 H27 119.6 ?
C23 C28 C27 120.4(4) ?
C23 C28 H28 119.8 ?
C27 C28 H28 119.8 ?

loop_
_geom_bond_atom_site_label_1
_geom_bond_atom_site_label_2
_geom_bond_distance
_geom_bond_publ_flag
Ag N3 2.173(3) y
Ag N2 2.178(3) y
O1A N1 1.26(5) ?
O1B N1 1.225(5) ?
O2 N1 1.254(4) ?
O3 N1 1.245(4) ?
N2 C14 1.474(4) y
N2 C22 1.481(4) y
N2 H30 0.81(4) ?
N3 C7 1.481(4) y
N3 C15 1.488(4) y
N3 H29 0.78(4) ?
C1 C2 1.377(4) ?
C1 C6 1.388(5) ?
C1 C14 1.508(4) y
C2 C3 1.380(5) ?
C2 H2 0.93 ?
C3 C4 1.369(6) ?
C3 H3 0.93 ?
C4 C5 1.369(6) ?
C4 H4 0.93 ?
C5 C6 1.369(5) ?
C5 H5 0.93 ?
C6 H6 0.93 ?
C7 C8 1.497(4) y
C7 H7A 0.97 ?
C7 H7B 0.97 ?
C8 C9 1.374(5) ?
C8 C13 1.378(5) ?
C9 C10 1.372(5) ?
C9 H9 0.93 ?
C10 C11 1.367(6) ?
C10 H10 0.93 ?
C11 C12 1.369(6) ?
C11 H11 0.93 ?
C12 C13 1.374(5) ?
C12 H12 0.93 ?
C13 H13 0.93 ?
C14 H14A 0.97 ?
C14 H14B 0.97 ?
C15 C16 1.499(4) y
C15 H15A 0.97 ?
C15 H15B 0.97 ?
C16 C21 1.383(5) ?
C16 C17 1.388(4) ?
C17 C18 1.376(5) ?
C17 H17 0.93 ?
C18 C19 1.369(5) ?
C18 H18 0.93 ?
C19 C20 1.364(5) ?
C19 H19 0.93 ?
C20 C21 1.386(5) ?
C20 H20 0.93 ?
C21 H21 0.93 ?
C22 C23 1.505(5) y
C22 H22A 0.97 ?
C22 H22B 0.97 ?
C23 C24 1.377(4) ?
C23 C28 1.381(5) ?
C24 C25 1.390(5) ?
C24 H24 0.93 ?
C25 C26 1.382(6) ?
C25 H25 0.93 ?
C26 C27 1.356(7) ?
C26 H26 0.93 ?
C27 C28 1.382(6) ?
C27 H27 0.93 ?
C28 H28 0.93 ?

loop_
_geom_hbond_atom_site_label_D
_geom_hbond_atom_site_label_H
_geom_hbond_atom_site_label_A
_geom_hbond_site_symmetry_A
_geom_hbond_distance_DH
_geom_hbond_distance_HA
_geom_hbond_distance_DA
_geom_hbond_angle_DHA
_geom_hbond_publ_flag
N3 H29 O2 4_565 0.78(4) 2.17(4) 2.933(4) 166(4) yes
N2 H30 O2 . 0.81(4) 2.12(4) 2.863(4) 153(3) yes
C4 H4 O1B 2_646 0.93 2.57 3.475(7) 165 yes

loop_
_geom_torsion_atom_site_label_1
_geom_torsion_atom_site_label_2
_geom_torsion_atom_site_label_3
_geom_torsion_atom_site_label_4
_geom_torsion
N3 Ag N2 C14 -3.1(7)
N3 Ag N2 C22 128.4(5)
N2 Ag N3 C7 67.2(6)
N2 Ag N3 C15 -61.1(6)
C6 C1 C2 C3 -1.4(5)
C14 C1 C2 C3 179.3(3)
C1 C2 C3 C4 0.4(5)
C2 C3 C4 C5 0.9(6)
C3 C4 C5 C6 -1.4(6)
C4 C5 C6 C1 0.5(6)
C2 C1 C6 C5 0.9(5)
C14 C1 C6 C5 -179.7(3)
C15 N3 C7 C8 -175.3(3)
Ag N3 C7 C8 55.0(3)
N3 C7 C8 C9 -95.0(4)
N3 C7 C8 C13 81.6(4)
C13 C8 C9 C10 -0.2(5)
C7 C8 C9 C10 176.4(3)
C8 C9 C10 C11 0.1(6)
C9 C10 C11 C12 0.3(7)
C10 C11 C12 C13 -0.6(7)
C11 C12 C13 C8 0.5(7)
C9 C8 C13 C12 -0.1(5)
C7 C8 C13 C12 -176.7(4)
C22 N2 C14 C1 176.3(3)
Ag N2 C14 C1 -51.1(3)
C2 C1 C14 N2 99.4(4)
C6 C1 C14 N2 -79.9(4)
C7 N3 C15 C16 -80.5(4)
Ag N3 C15 C16 46.3(4)
N3 C15 C16 C21 91.3(4)
N3 C15 C16 C17 -89.9(4)
C21 C16 C17 C18 0.5(4)
C15 C16 C17 C18 -178.3(3)
C16 C17 C18 C19 -0.1(5)
C17 C18 C19 C20 -0.5(5)
C18 C19 C20 C21 0.6(6)
C17 C16 C21 C20 -0.4(5)
C15 C16 C21 C20 178.4(3)
C19 C20 C21 C16 -0.2(5)
C14 N2 C22 C23 80.5(4)
Ag N2 C22 C23 -51.3(3)
N2 C22 C23 C24 85.5(4)
N2 C22 C23 C28 -93.2(4)
C28 C23 C24 C25 -0.8(5)
C22 C23 C24 C25 -179.5(3)
C23 C24 C25 C26 1.5(5)
C24 C25 C26 C27 -0.3(6)
C25 C26 C27 C28 -1.5(6)
C24 C23 C28 C27 -1.0(5)
C22 C23 C28 C27 177.7(3)
C26 C27 C28 C23 2.1(6)
